data_1558865
loop_
_publ_author_name
'Somsri, Supattra'
'Kuwamura, Naoto'
'Kojima, Tatsuhiro'
'Yoshinari, Nobuto'
'Konno, Takumi'

_publ_section_title
;
 Self-assembly of Cyclic Hexamers of \g-Cyclodextrin in a
 Metallosupramolecular Framework with D-Penicillamine
;
_journal_name_full 'Chemical Science'
_journal_paper_doi 10.1039/D0SC03925J
_journal_year 2020
_chemical_absolute_configuration rmad
_chemical_formula_sum 'C30 H54 Au3 Co2 N6 Na3.33 O28 S6'
_chemical_formula_weight 1924.54
_space_group_crystal_system cubic
_space_group_IT_number 220
_space_group_name_Hall 'I -4bd 2c 3'
_space_group_name_H-M_alt 'I -4 3 d'
_atom_sites_solution_hydrogens geom
_audit_creation_method SHELXL-2018/3
_audit_update_record
;
2020-05-29 deposited with the CCDC.	2020-08-17 downloaded from the CCDC.
;
_cell_angle_alpha 90
_cell_angle_beta 90
_cell_angle_gamma 90
_cell_formula_units_Z 24
_cell_length_a 39.2235(11)
_cell_length_b 39.2235(11)
_cell_length_c 39.2235(11)
_cell_measurement_reflns_used 20070
_cell_measurement_temperature 100(2)
_cell_measurement_theta_max 8.721
_cell_measurement_theta_min 0.760
_cell_volume 60345(3)
_computing_cell_refinement 'RAPID-AUTO (Rigaku Corporation)'
_computing_data_collection 'RAPID-AUTO (Rigaku Corporation)'
_computing_data_reduction 'RAPID-AUTO (Rigaku Corporation)'
_computing_molecular_graphics Mercury
_computing_publication_material WinGX
_computing_structure_refinement 'SHELXL-2018/3 (Sheldrick, 2018)'
_computing_structure_solution 'SHELXS-2014 (Sheldrick, 2014)'
_diffrn_ambient_temperature 100(2)
_diffrn_detector_area_resol_mean 5.814
_diffrn_measured_fraction_theta_full 1.000
_diffrn_measured_fraction_theta_max 1.000
_diffrn_measurement_device_type 'RIGAKU 1/4chi goniometer with PILATUS3 X CdTe 1M'
_diffrn_measurement_method 'w scan'
_diffrn_radiation_monochromator Si(311)
_diffrn_radiation_type synchrotron
_diffrn_radiation_wavelength 0.4248
_diffrn_reflns_av_R_equivalents 0.0299
_diffrn_reflns_av_unetI/netI 0.0203
_diffrn_reflns_Laue_measured_fraction_full 1.000
_diffrn_reflns_Laue_measured_fraction_max 1.000
_diffrn_reflns_limit_h_max 22
_diffrn_reflns_limit_h_min -26
_diffrn_reflns_limit_k_max 28
_diffrn_reflns_limit_k_min -28
_diffrn_reflns_limit_l_max 28
_diffrn_reflns_limit_l_min -28
_diffrn_reflns_number 20070
_diffrn_reflns_point_group_measured_fraction_full 1.000
_diffrn_reflns_point_group_measured_fraction_max 1.000
_diffrn_reflns_theta_full 8.721
_diffrn_reflns_theta_max 8.721
_diffrn_reflns_theta_min 0.760
_diffrn_source 'SPring-8 BL02B1 bending magnet'
_exptl_absorpt_coefficient_mu 1.264
_exptl_absorpt_correction_T_max 0.9607
_exptl_absorpt_correction_T_min 0.9092
_exptl_absorpt_correction_type multi-scan
_exptl_absorpt_process_details
;
(ABSCOR; Higashi, 1995)
;
_exptl_crystal_colour purple
_exptl_crystal_density_diffrn 1.271
_exptl_crystal_description tetrahedron
_exptl_crystal_F_000 22168
_exptl_crystal_recrystallization_method 'Re-crystallisation from solvent: water'
_exptl_crystal_size_max 0.100
_exptl_crystal_size_mid 0.100
_exptl_crystal_size_min 0.100
_refine_diff_density_max 0.244
_refine_diff_density_min -0.379
_refine_diff_density_rms 0.064
_refine_ls_abs_structure_details
;
 Flack x determined using 882 quotients [(I+)-(I-)]/[(I+)+(I-)]
 (Parsons, Flack and Wagner, Acta Cryst. B69 (2013) 249-259).
;
_refine_ls_abs_structure_Flack 0.014(8)
_refine_ls_extinction_method none
_refine_ls_goodness_of_fit_ref 1.081
_refine_ls_hydrogen_treatment constr
_refine_ls_matrix_type full
_refine_ls_number_parameters 363
_refine_ls_number_reflns 1929
_refine_ls_number_restraints 730
_refine_ls_restrained_S_all 0.939
_refine_ls_R_factor_all 0.0215
_refine_ls_R_factor_gt 0.0213
_refine_ls_shift/su_max 0.000
_refine_ls_shift/su_mean 0.000
_refine_ls_structure_factor_coef Fsqd
_refine_ls_weighting_details 'w=1/[\s^2^(Fo^2^)+(0.0225P)^2^+955.3452P] where P=(Fo^2^+2Fc^2^)/3'
_refine_ls_weighting_scheme calc
_refine_ls_wR_factor_gt 0.0545
_refine_ls_wR_factor_ref 0.0548
_reflns_Friedel_coverage 0.853
_reflns_Friedel_fraction_full 1.000
_reflns_Friedel_fraction_max 1.000
_reflns_number_gt 1918
_reflns_number_total 1929
_reflns_threshold_expression 'I > 2\s(I)'
_cod_data_source_file d0sc03925j2.cif
_cod_data_source_block 2DL
_cod_original_cell_volume 60345(5)
_cod_database_code 1558865
_shelx_shelxl_version_number 2018/3
_shelx_space_group_comment
;
The symmetry employed for this shelxl refinement is uniquely defined
by the following loop, which should always be used as a source of
symmetry information in preference to the above space-group names.
They are only intended as comments.
;
_shelx_estimated_absorpt_t_min 0.884
_shelx_estimated_absorpt_t_max 0.884

loop_
_space_group_symop_operation_xyz
'x, y, z'
'x, -y, -z+1/2'
'-x, -y+1/2, z'
'-x, y+1/2, -z+1/2'
'y+1/4, -x+3/4, -z+1/4'
'-y+1/4, -x+3/4, z+3/4'
'-y+3/4, x+3/4, -z+1/4'
'y+3/4, x+3/4, z+3/4'
'y, z, x'
'-y, -z+1/2, x'
'y, -z, -x+1/2'
'-y, z+1/2, -x+1/2'
'z+1/4, -y+3/4, -x+1/4'
'z+1/4, y+1/4, x+1/4'
'-z+3/4, y+3/4, -x+1/4'
'-z+3/4, -y+1/4, x+1/4'
'z, x, y'
'-z+1/2, x, -y'
'-z, -x+1/2, y'
'z+1/2, -x+1/2, -y'
'x+3/4, z+3/4, y+3/4'
'x+3/4, -z+1/4, -y+3/4'
'-x+3/4, z+3/4, -y+1/4'
'-x+1/4, -z+3/4, y+3/4'
'x+1/2, y+1/2, z+1/2'
'x+1/2, -y+1/2, -z+1'
'-x+1/2, -y+1, z+1/2'
'-x+1/2, y+1, -z+1'
'y+3/4, -x+5/4, -z+3/4'
'-y+3/4, -x+5/4, z+5/4'
'-y+5/4, x+5/4, -z+3/4'
'y+5/4, x+5/4, z+5/4'
'y+1/2, z+1/2, x+1/2'
'-y+1/2, -z+1, x+1/2'
'y+1/2, -z+1/2, -x+1'
'-y+1/2, z+1, -x+1'
'z+3/4, -y+5/4, -x+3/4'
'z+3/4, y+3/4, x+3/4'
'-z+5/4, y+5/4, -x+3/4'
'-z+5/4, -y+3/4, x+3/4'
'z+1/2, x+1/2, y+1/2'
'-z+1, x+1/2, -y+1/2'
'-z+1/2, -x+1, y+1/2'
'z+1, -x+1, -y+1/2'
'x+5/4, z+5/4, y+5/4'
'x+5/4, -z+3/4, -y+5/4'
'-x+5/4, z+5/4, -y+3/4'
'-x+3/4, -z+5/4, y+5/4'

loop_
_atom_site_label
_atom_site_type_symbol
_atom_site_fract_x
_atom_site_fract_y
_atom_site_fract_z
_atom_site_U_iso_or_equiv
_atom_site_adp_type
_atom_site_occupancy
_atom_site_site_symmetry_order
_atom_site_calc_flag
_atom_site_refinement_flags_posn
_atom_site_refinement_flags_adp
_atom_site_refinement_flags_occupancy
_atom_site_disorder_assembly
_atom_site_disorder_group
C1 C 0.2769(7) 0.3254(7) -0.0732(6) 0.028(7) Uani 1 1 d . U . . .
C2 C 0.2982(7) 0.3155(7) -0.1060(7) 0.042(7) Uani 1 1 d . U . . .
H2 H 0.322885 0.316033 -0.099784 0.050 Uiso 1 1 calc R U . . .
C3 C 0.2931(10) 0.3386(9) -0.1360(9) 0.051(8) Uani 1 1 d . U . . .
C4 C 0.2402(6) 0.3285(6) -0.0786(6) 0.023(7) Uani 1 1 d . U . . .
H4A H 0.231178 0.306886 -0.087385 0.034 Uiso 1 1 calc R U . . .
H4B H 0.228976 0.333912 -0.056899 0.034 Uiso 1 1 calc R U . . .
H4C H 0.235685 0.346704 -0.095056 0.034 Uiso 1 1 calc R U . . .
C5 C 0.2908(6) 0.3595(6) -0.0593(6) 0.029(7) Uani 1 1 d . U . . .
H5A H 0.315449 0.357551 -0.055581 0.043 Uiso 1 1 calc R U . . .
H5B H 0.286273 0.377694 -0.075772 0.043 Uiso 1 1 calc R U . . .
H5C H 0.279563 0.364902 -0.037614 0.043 Uiso 1 1 calc R U . . .
C6 C 0.3509(7) 0.2155(8) -0.0276(8) 0.050(7) Uani 1 1 d . U . . .
C7 C 0.3635(7) 0.2225(8) -0.0643(7) 0.054(7) Uani 1 1 d . U . . .
H7 H 0.358403 0.201538 -0.077883 0.064 Uiso 1 1 calc R U . . .
C8 C 0.4041(9) 0.2271(12) -0.0647(8) 0.063(9) Uani 1 1 d . U . . .
C9 C 0.3592(7) 0.2422(7) -0.0044(7) 0.065(10) Uani 1 1 d . U . . .
H9A H 0.350592 0.236455 0.018338 0.098 Uiso 1 1 calc R U . . .
H9B H 0.383976 0.245015 -0.003500 0.098 Uiso 1 1 calc R U . . .
H9C H 0.348644 0.263492 -0.012156 0.098 Uiso 1 1 calc R U . . .
C10 C 0.3642(8) 0.1814(7) -0.0110(8) 0.076(10) Uani 1 1 d . U . . .
H10A H 0.359060 0.162193 -0.026077 0.114 Uiso 1 1 calc R U . . .
H10B H 0.388938 0.182916 -0.007568 0.114 Uiso 1 1 calc R U . . .
H10C H 0.352995 0.177915 0.011080 0.114 Uiso 1 1 calc R U . . .
C11 C 0.2314(7) 0.1988(7) -0.1020(7) 0.038(7) Uani 1 1 d . U . . .
C12 C 0.2598(6) 0.2023(7) -0.1275(7) 0.036(7) Uani 1 1 d . U . . .
H12 H 0.255760 0.222920 -0.141952 0.043 Uiso 1 1 calc R U . . .
C13 C 0.2645(8) 0.1697(9) -0.1514(9) 0.043(8) Uani 1 1 d . U . . .
C14 C 0.2360(7) 0.1644(6) -0.0810(7) 0.046(8) Uani 1 1 d . U . . .
H14A H 0.258860 0.163809 -0.070919 0.069 Uiso 1 1 calc R U . . .
H14B H 0.218874 0.163455 -0.062818 0.069 Uiso 1 1 calc R U . . .
H14C H 0.233084 0.144852 -0.096234 0.069 Uiso 1 1 calc R U . . .
C15 C 0.1971(6) 0.2015(7) -0.1182(7) 0.046(8) Uani 1 1 d . U . . .
H15A H 0.179474 0.199073 -0.100651 0.069 Uiso 1 1 calc R U . . .
H15B H 0.194879 0.223816 -0.129202 0.069 Uiso 1 1 calc R U . . .
H15C H 0.194474 0.183466 -0.135236 0.069 Uiso 1 1 calc R U . . .
N1 N 0.2884(5) 0.2780(5) -0.1140(5) 0.041(6) Uani 1 1 d . U . . .
H1A H 0.301685 0.270568 -0.131480 0.049 Uiso 1 1 calc R U . . .
H1B H 0.266382 0.277594 -0.121272 0.049 Uiso 1 1 calc R U . . .
N2 N 0.3448(5) 0.2493(6) -0.0793(5) 0.048(6) Uani 1 1 d . U . . .
H2A H 0.350349 0.250441 -0.101783 0.057 Uiso 1 1 calc R U . . .
H2B H 0.351530 0.269288 -0.069491 0.057 Uiso 1 1 calc R U . . .
N3 N 0.2930(5) 0.2060(5) -0.1090(5) 0.041(6) Uani 1 1 d . U . . .
H3A H 0.309979 0.209152 -0.124439 0.049 Uiso 1 1 calc R U . . .
H3B H 0.297445 0.186309 -0.097490 0.049 Uiso 1 1 calc R U . . .
Na1 Na 0.3870(4) 0.1130(4) -0.1130(4) 0.104(6) Uani 1 3 d S TU P . .
O1 O 0.2704(5) 0.3343(5) -0.1547(5) 0.057(6) Uani 1 1 d . U . . .
O2 O 0.3141(6) 0.3622(6) -0.1364(5) 0.071(6) Uani 1 1 d . U . . .
O3 O 0.4109(5) 0.2577(6) -0.0684(5) 0.070(7) Uani 1 1 d . U . . .
O4 O 0.4202(6) 0.2018(6) -0.0597(5) 0.078(7) Uani 1 1 d . U . . .
O5 O 0.2447(5) 0.1733(5) -0.1771(5) 0.054(6) Uani 1 1 d . U . . .
O6 O 0.2832(5) 0.1463(5) -0.1434(4) 0.042(5) Uani 1 1 d . U . . .
O1W O 0.3674(6) 0.0603(6) -0.0841(6) 0.102(8) Uani 1 1 d . U . . .
O2W O 0.3328(5) 0.1397(5) -0.0944(6) 0.084(7) Uani 1 1 d . U . . .
S1 S 0.2904(2) 0.2921(2) -0.04184(19) 0.043(2) Uani 1 1 d . U . . .
S3 S 0.23628(19) 0.23689(18) -0.07387(19) 0.037(2) Uani 1 1 d . U . . .
Au1 Au 0.250000 0.29037(4) 0.000000 0.0443(7) Uani 1 2 d S TU P . .
Au2 Au 0.28218(3) 0.22426(3) 0.01994(3) 0.0458(6) Uani 1 1 d . U . . .
Co1 Co 0.29316(10) 0.24567(10) -0.07524(9) 0.0373(13) Uani 1 1 d . U . . .
S2 S 0.30468(19) 0.20979(19) -0.03246(19) 0.040(3) Uani 1 1 d . U . . .
Na2 Na 0.2183(5) 0.2322(4) -0.2077(4) 0.152(6) Uani 1 1 d . U . . .
O3W O 0.2226(5) 0.2848(5) -0.1586(5) 0.080(7) Uani 1 1 d . U . . .
O4W O 0.2414(6) 0.2586(6) -0.2586(6) 0.115(8) Uani 1 3 d S TU P . .
Na3 Na 0.380(2) 0.370(2) -0.104(2) 0.085(14) Uani 0.3333 1 d . U P A 1
O9W O 0.3730(15) 0.3755(15) -0.0983(16) 0.089(19) Uani 0.6667 1 d . U P B 2
O6W O 0.3815(5) 0.3225(5) -0.0544(5) 0.077(7) Uani 1 1 d . U . . .
O7W O 0.4357(7) 0.3674(8) -0.1369(7) 0.140(10) Uani 1 1 d . U . . .
O8W O 0.3824(6) 0.4440(6) -0.0879(6) 0.098(8) Uani 1 1 d . U . . .
O5W O 0.1544(7) 0.2250(8) -0.2242(8) 0.174(11) Uani 1 1 d . U . . .

loop_
_atom_site_aniso_label
_atom_site_aniso_U_11
_atom_site_aniso_U_22
_atom_site_aniso_U_33
_atom_site_aniso_U_23
_atom_site_aniso_U_13
_atom_site_aniso_U_12
C1 0.031(9) 0.026(10) 0.028(9) -0.002(8) -0.002(7) -0.005(8)
C2 0.039(10) 0.043(9) 0.043(9) -0.005(7) 0.005(8) 0.000(8)
C3 0.055(11) 0.052(11) 0.047(11) 0.002(8) 0.005(8) 0.002(8)
C4 0.025(7) 0.022(8) 0.022(8) 0.001(4) 0.000(4) -0.001(4)
C5 0.040(14) 0.024(13) 0.021(14) 0.005(11) 0.000(12) -0.012(11)
C6 0.052(11) 0.048(10) 0.050(10) 0.001(8) 0.001(8) 0.002(8)
C7 0.059(10) 0.051(11) 0.051(10) -0.004(8) -0.002(8) 0.001(8)
C8 0.061(11) 0.065(11) 0.062(13) -0.003(9) 0.000(9) 0.001(8)
C9 0.063(17) 0.073(15) 0.060(14) -0.005(12) 0.002(14) -0.010(13)
C10 0.080(17) 0.073(14) 0.075(17) 0.011(13) -0.002(15) 0.011(13)
C11 0.039(9) 0.038(10) 0.038(10) -0.007(8) 0.003(7) -0.002(8)
C12 0.036(9) 0.036(10) 0.036(10) 0.000(8) 0.002(7) 0.002(8)
C13 0.043(11) 0.044(11) 0.043(10) -0.005(8) 0.007(8) -0.001(8)
C14 0.049(16) 0.043(14) 0.047(15) -0.005(11) 0.011(13) 0.006(12)
C15 0.041(12) 0.051(16) 0.047(15) 0.004(13) 0.003(12) 0.002(13)
N1 0.041(9) 0.039(8) 0.042(10) -0.004(8) 0.004(8) -0.001(8)
N2 0.051(10) 0.051(10) 0.042(10) -0.004(8) 0.004(8) 0.002(8)
N3 0.042(9) 0.040(9) 0.041(9) 0.000(8) 0.004(7) 0.003(8)
Na1 0.104(6) 0.104(6) 0.104(6) 0.002(5) -0.002(5) 0.002(5)
O1 0.055(11) 0.060(12) 0.055(12) 0.005(10) 0.004(10) -0.001(10)
O2 0.076(9) 0.071(9) 0.064(9) -0.003(8) 0.007(8) -0.010(8)
O3 0.071(13) 0.070(12) 0.069(13) 0.004(11) 0.003(11) -0.001(10)
O4 0.072(13) 0.077(13) 0.084(14) 0.000(11) -0.003(12) 0.009(11)
O5 0.054(9) 0.060(9) 0.049(9) -0.013(7) 0.002(7) 0.003(8)
O6 0.043(11) 0.038(11) 0.045(11) -0.011(9) 0.005(9) 0.000(9)
O1W 0.106(15) 0.094(13) 0.106(15) 0.013(12) -0.012(13) 0.006(12)
O2W 0.083(13) 0.069(13) 0.100(14) -0.009(12) -0.012(12) -0.002(11)
S1 0.051(5) 0.049(5) 0.028(5) 0.000(4) 0.001(4) -0.005(4)
S3 0.045(5) 0.034(5) 0.034(5) -0.009(4) -0.002(4) -0.002(4)
Au1 0.0558(15) 0.0417(14) 0.0354(14) 0.000 0.0046(11) 0.000
Au2 0.0524(11) 0.0465(10) 0.0387(10) 0.0014(8) 0.0038(8) 0.0021(8)
Co1 0.042(3) 0.040(3) 0.031(3) -0.007(3) 0.003(2) -0.001(2)
S2 0.043(5) 0.041(5) 0.037(5) -0.007(4) 0.002(4) -0.003(4)
Na2 0.167(10) 0.140(9) 0.149(9) 0.001(8) -0.006(8) 0.005(8)
O3W 0.082(13) 0.074(12) 0.085(13) 0.010(11) -0.002(11) 0.025(11)
O4W 0.115(8) 0.115(8) 0.115(8) 0.002(5) -0.002(5) 0.002(5)
Na3 0.085(15) 0.084(16) 0.086(16) 0.000(9) -0.002(9) -0.001(10)
O9W 0.09(2) 0.09(2) 0.09(2) -0.003(17) 0.003(17) -0.004(17)
O6W 0.065(13) 0.081(13) 0.084(13) 0.002(11) 0.009(11) -0.016(11)
O7W 0.124(15) 0.168(18) 0.126(17) -0.003(14) 0.020(13) -0.001(14)
O8W 0.105(15) 0.100(13) 0.090(14) -0.004(12) -0.009(12) -0.003(12)
O5W 0.166(16) 0.167(18) 0.189(19) 0.009(15) -0.020(14) 0.009(14)

loop_
_atom_type_symbol
_atom_type_description
_atom_type_scat_dispersion_real
_atom_type_scat_dispersion_imag
_atom_type_scat_source
C C 0.0001 0.0005 'International Tables Vol C Tables 4.2.6.8 and 6.1.1.4'
H H 0.0000 0.0000 'International Tables Vol C Tables 4.2.6.8 and 6.1.1.4'
Au Au -0.3733 3.8003 'International Tables Vol C Tables 4.2.6.8 and 6.1.1.4'
Co Co 0.2237 0.3672 'International Tables Vol C Tables 4.2.6.8 and 6.1.1.4'
N N 0.0008 0.0010 'International Tables Vol C Tables 4.2.6.8 and 6.1.1.4'
Na Na 0.0107 0.0082 'International Tables Vol C Tables 4.2.6.8 and 6.1.1.4'
O O 0.0022 0.0019 'International Tables Vol C Tables 4.2.6.8 and 6.1.1.4'
S S 0.0476 0.0436 'International Tables Vol C Tables 4.2.6.8 and 6.1.1.4'

loop_
_geom_angle_atom_site_label_1
_geom_angle_atom_site_label_2
_geom_angle_atom_site_label_3
_geom_angle
_geom_angle_site_symmetry_1
_geom_angle_site_symmetry_3
_geom_angle_publ_flag
C4 C1 C5 109(2) . . ?
C4 C1 C2 115(2) . . ?
C5 C1 C2 108(2) . . ?
C4 C1 S1 115.8(19) . . ?
C5 C1 S1 105.8(16) . . ?
C2 C1 S1 102.4(18) . . ?
C3 C2 N1 112(2) . . ?
C3 C2 C1 115(2) . . ?
N1 C2 C1 105(2) . . ?
O1 C3 O2 127(4) . . ?
O1 C3 C2 121(4) . . ?
O2 C3 C2 112(3) . . ?
C9 C6 C7 113(3) . . ?
C9 C6 C10 107(3) . . ?
C7 C6 C10 115(2) . . ?
C9 C6 S2 112(2) . . ?
C7 C6 S2 103.9(19) . . ?
C10 C6 S2 105.5(19) . . ?
N2 C7 C6 111(2) . . ?
N2 C7 C8 115(3) . . ?
C6 C7 C8 110(2) . . ?
O4 C8 O3 135(4) . . ?
O4 C8 C7 116(4) . . ?
O3 C8 C7 109(3) . . ?
C15 C11 C12 112(2) . . ?
C15 C11 C14 113(2) . . ?
C12 C11 C14 110(2) . . ?
C15 C11 S3 106.5(19) . . ?
C12 C11 S3 104.1(18) . . ?
C14 C11 S3 111.0(18) . . ?
N3 C12 C11 109(2) . . ?
N3 C12 C13 105(2) . . ?
C11 C12 C13 114(2) . . ?
O6 C13 O5 131(3) . . ?
O6 C13 C12 121(3) . . ?
O5 C13 C12 108(3) . . ?
C2 N1 Co1 115.3(15) . . ?
C7 N2 Co1 115.5(18) . . ?
C12 N3 Co1 113.0(15) . . ?
O1W Na1 O1W 91.1(11) 20 34_544 ?
O1W Na1 O1W 91.1(11) 20 . ?
O1W Na1 O1W 91.1(11) 34_544 . ?
O1W Na1 O2W 91.0(7) 20 . ?
O1W Na1 O2W 177.3(7) 34_544 . ?
O1W Na1 O2W 87.2(7) . . ?
O1W Na1 O2W 177.3(7) 20 34_544 ?
O1W Na1 O2W 87.2(7) 34_544 34_544 ?
O1W Na1 O2W 91.0(7) . 34_544 ?
O2W Na1 O2W 90.8(10) . 34_544 ?
O1W Na1 O2W 87.2(7) 20 20 ?
O1W Na1 O2W 91.0(7) 34_544 20 ?
O1W Na1 O2W 177.3(7) . 20 ?
O2W Na1 O2W 90.8(10) . 20 ?
O2W Na1 O2W 90.8(10) 34_544 20 ?
C3 O2 Na3 132(3) . . ?
C13 O5 Na2 131(2) . . ?
C1 S1 Co1 101.3(8) . . ?
C1 S1 Au1 107.1(9) . . ?
Co1 S1 Au1 115.4(4) . . ?
C11 S3 Co1 102.0(9) . . ?
C11 S3 Au2 109.9(9) . 28_544 ?
Co1 S3 Au2 111.6(3) . 28_544 ?
S1 Au1 S1 176.7(4) 28_544 . ?
S1 Au1 Au2 85.4(2) 28_544 28_544 ?
S1 Au1 Au2 97.5(2) . 28_544 ?
S1 Au1 Au2 97.5(2) 28_544 . ?
S1 Au1 Au2 85.4(2) . . ?
Au2 Au1 Au2 59.59(6) 28_544 . ?
S3 Au2 S2 175.4(3) 28_544 . ?
S3 Au2 Au2 102.57(19) 28_544 28_544 ?
S2 Au2 Au2 81.73(19) . 28_544 ?
S3 Au2 Au1 85.43(18) 28_544 . ?
S2 Au2 Au1 98.16(19) . . ?
Au2 Au2 Au1 60.21(3) 28_544 . ?
N1 Co1 N2 89.4(8) . . ?
N1 Co1 N3 89.5(8) . . ?
N2 Co1 N3 90.4(8) . . ?
N1 Co1 S2 173.7(6) . . ?
N2 Co1 S2 84.4(7) . . ?
N3 Co1 S2 90.4(6) . . ?
N1 Co1 S1 85.6(6) . . ?
N2 Co1 S1 92.0(6) . . ?
N3 Co1 S1 174.6(6) . . ?
S2 Co1 S1 94.7(3) . . ?
N1 Co1 S3 91.3(6) . . ?
N2 Co1 S3 174.4(6) . . ?
N3 Co1 S3 84.0(6) . . ?
S2 Co1 S3 94.9(3) . . ?
S1 Co1 S3 93.6(3) . . ?
C6 S2 Co1 101.6(10) . . ?
C6 S2 Au2 104.7(10) . . ?
Co1 S2 Au2 115.9(3) . . ?
O4W Na2 O5W 101.6(12) . . ?
O4W Na2 O5 124.5(11) . . ?
O5W Na2 O5 112.0(10) . . ?
O4W Na2 O3W 103.1(7) . . ?
O5W Na2 O3W 107.8(11) . . ?
O5 Na2 O3W 106.7(8) . . ?
O4W Na2 Na2 41.7(6) . 34_544 ?
O5W Na2 Na2 106.8(10) . 34_544 ?
O5 Na2 Na2 85.8(6) . 34_544 ?
O3W Na2 Na2 135.0(8) . 34_544 ?
O4W Na2 Na2 41.7(6) . 20 ?
O5W Na2 Na2 139.7(8) . 20 ?
O5 Na2 Na2 105.0(5) . 20 ?
O3W Na2 Na2 75.0(8) . 20 ?
Na2 Na2 Na2 60.000(1) 34_544 20 ?
Na2 O4W Na2 96.7(13) 20 34_544 ?
Na2 O4W Na2 96.7(13) 20 . ?
Na2 O4W Na2 96.6(13) 34_544 . ?
O7W Na3 O6W 108(3) . . ?
O7W Na3 O2 123(3) . . ?
O6W Na3 O2 106(3) . . ?
O7W Na3 O8W 97(3) . . ?
O6W Na3 O8W 121(3) . . ?
O2 Na3 O8W 103(3) . . ?

loop_
_geom_bond_atom_site_label_1
_geom_bond_atom_site_label_2
_geom_bond_distance
_geom_bond_site_symmetry_2
_geom_bond_publ_flag
C1 C4 1.46(3) . ?
C1 C5 1.55(3) . ?
C1 C2 1.58(3) . ?
C1 S1 1.87(3) . ?
C2 C3 1.50(4) . ?
C2 N1 1.55(3) . ?
C3 O1 1.17(3) . ?
C3 O2 1.24(3) . ?
C6 C9 1.42(3) . ?
C6 C7 1.55(3) . ?
C6 C10 1.58(3) . ?
C6 S2 1.84(3) . ?
C7 N2 1.41(3) . ?
C7 C8 1.60(4) . ?
C8 O4 1.19(4) . ?
C8 O3 1.24(4) . ?
C11 C15 1.49(3) . ?
C11 C12 1.50(3) . ?
C11 C14 1.59(3) . ?
C11 S3 1.87(3) . ?
C12 N3 1.50(3) . ?
C12 C13 1.60(4) . ?
C13 O6 1.21(3) . ?
C13 O5 1.28(3) . ?
N1 Co1 1.99(2) . ?
N2 Co1 2.04(2) . ?
N3 Co1 2.043(19) . ?
Na1 O1W 2.48(3) 20 ?
Na1 O1W 2.48(3) 34_544 ?
Na1 O1W 2.48(3) . ?
Na1 O2W 2.48(3) . ?
Na1 O2W 2.48(3) 34_544 ?
Na1 O2W 2.48(3) 20 ?
O2 Na3 2.87(8) . ?
O5 Na2 2.80(3) . ?
S1 Co1 2.245(9) . ?
S1 Au1 2.283(8) . ?
S3 Co1 2.258(9) . ?
S3 Au2 2.290(8) 28_544 ?
Au1 Au2 2.9882(19) 28_544 ?
Au1 Au2 2.9882(19) . ?
Au2 S2 2.308(7) . ?
Au2 Au2 2.970(2) 28_544 ?
Co1 S2 2.236(9) . ?
Na2 O4W 2.43(3) . ?
Na2 O5W 2.60(3) . ?
Na2 O3W 2.83(3) . ?
Na2 Na2 3.62(3) 34_544 ?
Na2 Na2 3.62(3) 20 ?
Na3 O7W 2.55(9) . ?
Na3 O6W 2.70(8) . ?
Na3 O8W 2.98(8) . ?
